data_1511144
loop_
_publ_author_name
'Marusi, G.'
'David, W.I.F.'
'Solzi, M.'
'Moze, O.'
'Pareti, L.'

_publ_section_title
;
 Preferential site occupation in Y and La substituted Pr2 Fe14 B
 intermetallic compounds
;
_journal_name_full 'Physik (Berlin)'
_journal_page_first 747
_journal_page_last 750
_journal_volume 156
_journal_year 1989
_chemical_formula_sum 'B Fe14 Pr1.7 Y0.3'
_chemical_name_systematic 'Pr1.7 Y.3 Fe14 B'
_space_group_IT_number 136
_symmetry_space_group_name_Hall '-P 4n 2n'
_symmetry_space_group_name_H-M 'P 42/m n m'
_cell_angle_alpha 90
_cell_angle_beta 90
_cell_angle_gamma 90
_cell_formula_units_Z 4
_cell_length_a 8.7802
_cell_length_b 8.7802
_cell_length_c 12.2113
_cell_volume 941.392
_citation_journal_id_ASTM PHYBE3
_cod_data_source_file boron0-1_247.cif
_cod_data_source_block B1Fe14Pr1.7Y0.3
_cod_original_cell_volume 941.3925
_cod_original_formula_sum 'B1 Fe14 Pr1.7 Y0.3'
_cod_database_code 1511144

loop_
_symmetry_equiv_pos_as_xyz
x,y,z
-y+1/2,x+1/2,z+1/2
-x,-y,z
y+1/2,-x+1/2,z+1/2
x+1/2,-y+1/2,-z+1/2
y,x,-z
-x+1/2,y+1/2,-z+1/2
-y,-x,-z
-x,-y,-z
y-1/2,-x-1/2,-z-1/2
x,y,-z
-y-1/2,x-1/2,-z-1/2
-x-1/2,y-1/2,z-1/2
-y,-x,z
x-1/2,-y-1/2,z-1/2
y,x,z

loop_
_atom_site_label
_atom_site_type_symbol
_atom_site_fract_x
_atom_site_fract_y
_atom_site_fract_z
_atom_site_occupancy
_atom_site_U_iso_or_equiv
Pr1 Pr 0.2724 0.2724 0 0.74 0.0
Fe2 Fe 0.0353 0.3594 0.1768 1 0.0
Y1 Y 0.2724 0.2724 0 0.26 0.0
Fe1 Fe 0.2243 0.5675 0.1318 1 0.0
Fe4 Fe 0.3171 0.3171 0.245 1 0.0
Y2 Y 0.1456 -0.1456 0 0.04 0.0
Fe6 Fe 0 0.5 0 1 0.0
B1 B 0.3754 -0.3754 0 1 0.0
Fe5 Fe 0.5 0.5 0.1139 1 0.0
Fe3 Fe 0.0965 0.0965 0.2024 1 0.0
Pr2 Pr 0.1456 -0.1456 0 0.96 0.0
